data_2226870
loop_
_publ_author_name
'Mufakkar, Muhammad'
'Tahir, M. Nawaz'
'Sadaf, Haseeba'
'Ahmad, Saeed'
'Waheed, Abdul'

_publ_section_title
;
 Dichloridobis(<i>N</i>,<i>N</i>'-diethylthiourea-\k<i>S</i>)mercury(II)
;
_journal_coeditor_code GK2292
_journal_issue 8
_journal_name_full 'Acta Crystallographica Section E'
_journal_page_first m1001
_journal_page_last m1002
_journal_paper_doi 10.1107/S1600536810028825
_journal_volume 66
_journal_year 2010
_chemical_formula_iupac '[Hg Cl2 (C5 H12 N2 S)2]'
_chemical_formula_moiety 'Hg, 2(C5 H12  N2 S),  Cl2'
_chemical_formula_sum 'C10 H24 Cl2 Hg N4 S2'
_chemical_formula_weight 535.94
_chemical_name_systematic
;
Dichloridobis(<i>N</i>,<i>N</i>'-diethylthiourea-\k<i>S</i>)mercury(II)
;
_space_group_IT_number 14
_symmetry_cell_setting monoclinic
_symmetry_space_group_name_Hall '-P 2ybc'
_symmetry_space_group_name_H-M 'P 1 21/c 1'
_atom_sites_solution_hydrogens geom
_atom_sites_solution_primary direct
_atom_sites_solution_secondary difmap
_audit_creation_method SHELXL-97
_cell_angle_alpha 90
_cell_angle_beta 94.8700(10)
_cell_angle_gamma 90
_cell_formula_units_Z 8
_cell_length_a 7.9713(2)
_cell_length_b 17.2321(5)
_cell_length_c 27.5143(7)
_cell_measurement_reflns_used 4529
_cell_measurement_temperature 296(2)
_cell_measurement_theta_max 25.25
_cell_measurement_theta_min 2.36
_cell_volume 3765.78(17)
_computing_cell_refinement 'SAINT (Bruker, 2009)'
_computing_data_collection 'APEX2 (Bruker, 2009)'
_computing_data_reduction 'SAINT (Bruker, 2009)'
_computing_molecular_graphics 'ORTEP-3 for Windows (Farrugia, 1997) and PLATON (Spek, 2009)'
_computing_publication_material
;
WinGX (Farrugia, 1999) and PLATON (Spek, 2009)
;
_computing_structure_refinement 'SHELXL97 (Sheldrick, 2008)'
_computing_structure_solution 'SHELXS97 (Sheldrick, 2008)'
_diffrn_ambient_temperature 296(2)
_diffrn_detector_area_resol_mean 8.2
_diffrn_measured_fraction_theta_full 0.998
_diffrn_measured_fraction_theta_max 0.998
_diffrn_measurement_device_type 'Bruker Kappa APEXII CCD'
_diffrn_measurement_method \w
_diffrn_radiation_monochromator graphite
_diffrn_radiation_source 'fine-focus sealed tube'
_diffrn_radiation_type MoK\a
_diffrn_radiation_wavelength 0.71073
_diffrn_reflns_av_R_equivalents 0.0482
_diffrn_reflns_av_sigmaI/netI 0.0535
_diffrn_reflns_limit_h_max 9
_diffrn_reflns_limit_h_min -8
_diffrn_reflns_limit_k_max 20
_diffrn_reflns_limit_k_min -20
_diffrn_reflns_limit_l_max 32
_diffrn_reflns_limit_l_min -32
_diffrn_reflns_number 28191
_diffrn_reflns_theta_full 25.25
_diffrn_reflns_theta_max 25.25
_diffrn_reflns_theta_min 2.36
_diffrn_standards_decay_% 0
_diffrn_standards_interval_count 0
_diffrn_standards_interval_time 0
_diffrn_standards_number 0
_exptl_absorpt_coefficient_mu 8.675
_exptl_absorpt_correction_T_max 0.205
_exptl_absorpt_correction_T_min 0.180
_exptl_absorpt_correction_type multi-scan
_exptl_absorpt_process_details '(SADABS; Bruker, 2005)'
_exptl_crystal_colour white
_exptl_crystal_density_diffrn 1.891
_exptl_crystal_density_method 'not measured'
_exptl_crystal_description prism
_exptl_crystal_F_000 2064
_exptl_crystal_size_max 0.24
_exptl_crystal_size_mid 0.18
_exptl_crystal_size_min 0.16
_refine_diff_density_max 0.641
_refine_diff_density_min -0.630
_refine_ls_goodness_of_fit_ref 1.024
_refine_ls_hydrogen_treatment constr
_refine_ls_matrix_type full
_refine_ls_number_parameters 353
_refine_ls_number_reflns 6825
_refine_ls_number_restraints 4
_refine_ls_restrained_S_all 1.029
_refine_ls_R_factor_all 0.0698
_refine_ls_R_factor_gt 0.0327
_refine_ls_shift/su_max 0.002
_refine_ls_shift/su_mean 0.000
_refine_ls_structure_factor_coef Fsqd
_refine_ls_weighting_details 'calc w=1/[\s^2^(Fo^2^)+(0.0236P)^2^+0.7178P] where P=(Fo^2^+2Fc^2^)/3'
_refine_ls_weighting_scheme calc
_refine_ls_wR_factor_gt 0.0581
_refine_ls_wR_factor_ref 0.0672
_reflns_number_gt 4529
_reflns_number_total 6825
_reflns_threshold_expression I>2\s(I)
_cod_data_source_file gk2292.cif
_cod_data_source_block I
_cod_original_sg_symbol_H-M 'P 21/c'
_cod_database_code 2226870
_cod_database_fobs_code 2226870

loop_
_symmetry_equiv_pos_site_id
_symmetry_equiv_pos_as_xyz
1 x,y,z
2 -x,1/2+y,1/2-z
3 -x,-y,-z
4 x,1/2-y,1/2+z

loop_
_atom_site_aniso_label
_atom_site_aniso_U_11
_atom_site_aniso_U_22
_atom_site_aniso_U_33
_atom_site_aniso_U_12
_atom_site_aniso_U_13
_atom_site_aniso_U_23
Hg1 0.0686(2) 0.0563(2) 0.03150(10) -0.00250(10) 0.00750(10) -0.00460(10)
Cl1 0.0633(11) 0.0720(12) 0.0466(10) 0.0176(8) 0.0054(8) -0.0071(8)
Cl2 0.0650(11) 0.0670(11) 0.0510(10) -0.0129(8) 0.0175(9) -0.0077(8)
S1 0.0969(13) 0.0385(9) 0.0325(9) -0.0040(9) 0.0125(9) -0.0008(7)
S2 0.1290(16) 0.0492(11) 0.0345(10) -0.0123(11) 0.0072(10) 0.0021(8)
N1 0.080(4) 0.035(3) 0.034(3) -0.001(3) 0.015(3) 0.000(2)
N2 0.085(4) 0.034(3) 0.034(3) 0.000(3) 0.008(3) -0.003(2)
N3 0.143(6) 0.049(4) 0.028(3) -0.002(3) -0.001(3) 0.002(3)
N4 0.146(6) 0.048(4) 0.028(3) 0.000(4) -0.001(3) 0.001(3)
C1 0.061(4) 0.034(4) 0.029(3) 0.000(3) 0.004(3) -0.005(3)
C2 0.101(5) 0.037(4) 0.045(4) 0.005(4) 0.020(4) -0.003(3)
C3 0.145(8) 0.057(5) 0.095(6) -0.014(5) -0.022(6) -0.038(5)
C4 0.093(5) 0.032(4) 0.049(4) 0.001(3) 0.009(4) 0.005(3)
C5 0.117(6) 0.033(4) 0.079(5) 0.011(4) 0.025(5) 0.002(4)
C6 0.070(4) 0.059(5) 0.032(4) -0.003(3) 0.009(3) 0.006(3)
C7A 0.144(11) 0.085(5) 0.042(5) -0.015(6) -0.009(6) -0.008(5)
C8A 0.144(11) 0.085(5) 0.042(5) -0.015(6) -0.009(6) -0.008(5)
C9 0.137(7) 0.053(5) 0.046(4) 0.007(4) -0.001(4) -0.006(4)
C10 0.185(10) 0.066(6) 0.100(7) 0.004(6) 0.006(7) -0.003(5)
C8B 0.144(11) 0.085(5) 0.042(5) -0.015(6) -0.009(6) -0.008(5)
C7B 0.144(11) 0.085(5) 0.042(5) -0.015(6) -0.009(6) -0.008(5)
Hg2 0.0898(2) 0.0551(2) 0.0336(2) -0.00590(10) 0.01250(10) 0.00140(10)
Cl3 0.0791(12) 0.0897(14) 0.0445(10) 0.0056(10) 0.0111(9) 0.0232(9)
Cl4 0.1183(15) 0.0552(11) 0.0435(10) -0.0246(10) 0.0089(10) 0.0010(8)
S3 0.1470(18) 0.0465(10) 0.0404(10) 0.0170(11) 0.0327(11) 0.0069(8)
S4 0.0836(12) 0.0399(9) 0.0336(9) 0.0102(8) 0.0088(8) -0.0016(7)
N5 0.156(6) 0.031(3) 0.035(3) -0.010(3) 0.011(4) 0.000(2)
N6 0.100(4) 0.040(3) 0.035(3) 0.001(3) 0.013(3) 0.002(3)
N7 0.096(4) 0.035(3) 0.029(3) 0.009(3) 0.010(3) 0.005(2)
N8 0.078(4) 0.028(3) 0.032(3) 0.001(2) 0.009(3) -0.001(2)
C11 0.080(5) 0.041(4) 0.035(4) -0.006(3) 0.017(3) 0.001(3)
C12 0.163(8) 0.045(5) 0.060(5) -0.018(5) 0.017(5) -0.005(4)
C13 0.172(8) 0.060(5) 0.059(5) -0.015(5) 0.022(5) -0.019(4)
C14 0.106(6) 0.043(4) 0.046(4) -0.003(4) 0.009(4) 0.003(3)
C15 0.118(6) 0.048(5) 0.063(5) 0.010(4) 0.022(4) 0.005(4)
C16 0.054(4) 0.038(4) 0.029(3) 0.002(3) -0.001(3) 0.000(3)
C17 0.083(5) 0.039(4) 0.047(4) 0.010(3) 0.010(3) -0.004(3)
C18 0.129(6) 0.039(4) 0.072(5) 0.011(4) 0.030(5) 0.003(4)
C19 0.092(5) 0.035(4) 0.051(4) 0.008(3) 0.010(4) 0.006(3)
C20 0.101(5) 0.058(5) 0.055(5) 0.015(4) 0.014(4) 0.025(4)

loop_
_atom_site_type_symbol
_atom_site_label
_atom_site_fract_x
_atom_site_fract_y
_atom_site_fract_z
_atom_site_U_iso_or_equiv
_atom_site_thermal_displace_type
_atom_site_calc_flag
_atom_site_refinement_flags
_atom_site_occupancy
Hg Hg1 0.95842(3) 0.359190(10) 0.124350(10) 0.05190(10) Uani . . 1.000
Cl Cl1 1.1843(2) 0.24871(10) 0.13636(6) 0.0606(6) Uani . . 1.000
Cl Cl2 0.7153(2) 0.26145(9) 0.12825(6) 0.0603(6) Uani . . 1.000
S S1 0.9833(2) 0.43857(9) 0.19776(5) 0.0556(6) Uani . . 1.000
S S2 0.9520(3) 0.39899(10) 0.03940(6) 0.0709(7) Uani . . 1.000
N N1 0.9163(6) 0.3970(3) 0.28644(16) 0.0491(19) Uani . . 1.000
N N2 1.0045(6) 0.2985(3) 0.23990(16) 0.0508(19) Uani . . 1.000
N N3 0.8804(8) 0.3178(3) -0.04002(18) 0.074(3) Uani . . 1.000
N N4 0.9391(8) 0.2450(3) 0.02721(18) 0.075(3) Uani . . 1.000
C C1 0.9653(7) 0.3727(3) 0.24497(19) 0.041(2) Uani . . 1.000
C C2 0.8766(8) 0.4765(3) 0.2998(2) 0.060(3) Uani . . 1.000
C C3 1.0017(10) 0.5085(4) 0.3362(3) 0.101(4) Uani . . 1.000
C C4 0.9988(9) 0.2405(3) 0.2782(2) 0.058(3) Uani . . 1.000
C C5 1.0433(10) 0.1618(3) 0.2587(3) 0.075(3) Uani . . 1.000
C C6 0.9220(8) 0.3130(4) 0.0071(2) 0.053(3) Uani . . 1.000
C C7A 0.8161(19) 0.3860(9) -0.0696(5) 0.091(4) Uani . . 0.654(17)
C C8A 0.9587(19) 0.4054(8) -0.0977(6) 0.091(4) Uani . . 0.654(17)
C C9 0.9076(10) 0.1702(4) 0.0044(2) 0.079(3) Uani . . 1.000
C C10 0.9186(12) 0.1079(5) 0.0400(3) 0.117(5) Uani . . 1.000
C C8B 0.887(4) 0.3928(17) -0.1187(8) 0.091(4) Uani . . 0.346(17)
C C7B 0.898(5) 0.3925(13) -0.0644(8) 0.091(4) Uani . . 0.346(17)
Hg Hg2 0.45408(4) 0.331010(10) 0.376620(10) 0.05910(10) Uani . . 1.000
Cl Cl3 0.7802(2) 0.31660(11) 0.38049(6) 0.0708(7) Uani . . 1.000
Cl Cl4 0.3786(3) 0.18733(9) 0.37183(6) 0.0722(7) Uani . . 1.000
S S3 0.3744(3) 0.38683(10) 0.45291(6) 0.0766(8) Uani . . 1.000
S S4 0.3975(2) 0.39347(9) 0.29678(5) 0.0522(6) Uani . . 1.000
N N5 0.4167(8) 0.3390(3) 0.54307(18) 0.074(2) Uani . . 1.000
N N6 0.4005(6) 0.2416(3) 0.48716(17) 0.0579(19) Uani . . 1.000
N N7 0.4886(6) 0.2545(3) 0.26517(16) 0.0531(19) Uani . . 1.000
N N8 0.4977(6) 0.3543(2) 0.21149(16) 0.0458(19) Uani . . 1.000
C C11 0.4011(8) 0.3162(3) 0.4975(2) 0.051(3) Uani . . 1.000
C C12 0.4251(11) 0.4203(4) 0.5592(3) 0.089(4) Uani . . 1.000
C C13 0.4601(10) 0.4266(4) 0.6119(2) 0.096(4) Uani . . 1.000
C C14 0.4213(9) 0.1796(3) 0.5235(2) 0.065(3) Uani . . 1.000
C C15 0.4173(9) 0.1021(4) 0.5003(2) 0.076(3) Uani . . 1.000
C C16 0.4676(7) 0.3284(3) 0.25482(19) 0.041(2) Uani . . 1.000
C C17 0.5442(8) 0.1961(3) 0.2317(2) 0.056(3) Uani . . 1.000
C C18 0.5610(10) 0.1179(3) 0.2559(2) 0.079(3) Uani . . 1.000
C C19 0.4814(9) 0.4352(3) 0.1962(2) 0.059(3) Uani . . 1.000
C C20 0.4733(9) 0.4443(4) 0.1426(2) 0.071(3) Uani . . 1.000
H H2 1.03531 0.28366 0.21217 0.0606 Uiso . . 1.000
H H1 0.90621 0.36223 0.30841 0.0589 Uiso . . 1.000
H H3 0.89178 0.27570 -0.05619 0.0882 Uiso . . 1.000
H H3A 1.10960 0.50984 0.32317 0.1513 Uiso . . 1.000
H H3B 1.00835 0.47640 0.36488 0.1513 Uiso . . 1.000
H H3C 0.96950 0.56010 0.34462 0.1513 Uiso . . 1.000
H H4 0.97321 0.24435 0.05771 0.0893 Uiso . . 1.000
H H2A 0.76690 0.47744 0.31258 0.0724 Uiso . . 1.000
H H2B 0.87090 0.50883 0.27084 0.0724 Uiso . . 1.000
H H5A 1.14476 0.16587 0.24245 0.1127 Uiso . . 1.000
H H5B 0.95328 0.14395 0.23609 0.1127 Uiso . . 1.000
H H5C 1.06001 0.12572 0.28526 0.1127 Uiso . . 1.000
H H7A 0.71729 0.37237 -0.09091 0.1097 Uiso . . 0.654(17)
H H7B 0.78855 0.42885 -0.04883 0.1097 Uiso . . 0.654(17)
H H8A 0.97447 0.36475 -0.12077 0.1372 Uiso . . 0.654(17)
H H8B 1.05873 0.41079 -0.07600 0.1372 Uiso . . 0.654(17)
H H8C 0.93610 0.45331 -0.11485 0.1372 Uiso . . 0.654(17)
H H9A 0.98916 0.16128 -0.01925 0.0947 Uiso . . 1.000
H H9B 0.79636 0.17016 -0.01287 0.0947 Uiso . . 1.000
H H10A 0.84951 0.12016 0.06588 0.1761 Uiso . . 1.000
H H10B 1.03338 0.10199 0.05310 0.1761 Uiso . . 1.000
H H10C 0.88015 0.06045 0.02457 0.1761 Uiso . . 1.000
H H4A 0.88679 0.23883 0.28949 0.0693 Uiso . . 1.000
H H4B 1.07778 0.25415 0.30563 0.0693 Uiso . . 1.000
H H7C 1.00573 0.41460 -0.05262 0.1097 Uiso . . 0.346(17)
H H7D 0.81128 0.42698 -0.05423 0.1097 Uiso . . 0.346(17)
H H8D 0.80269 0.35662 -0.13110 0.1372 Uiso . . 0.346(17)
H H8E 0.99427 0.37795 -0.12946 0.1372 Uiso . . 0.346(17)
H H8F 0.85848 0.44387 -0.13049 0.1372 Uiso . . 0.346(17)
H H5 0.42251 0.30364 0.56523 0.0885 Uiso . . 1.000
H H6 0.38699 0.22842 0.45693 0.0697 Uiso . . 1.000
H H7 0.46793 0.23940 0.29384 0.0635 Uiso . . 1.000
H H8 0.52933 0.32129 0.19069 0.0549 Uiso . . 1.000
H H12A 0.51277 0.44686 0.54330 0.1066 Uiso . . 1.000
H H12B 0.31894 0.44566 0.54947 0.1066 Uiso . . 1.000
H H13A 0.57405 0.41095 0.62097 0.1445 Uiso . . 1.000
H H13B 0.38440 0.39364 0.62778 0.1445 Uiso . . 1.000
H H13C 0.44482 0.47942 0.62178 0.1445 Uiso . . 1.000
H H14A 0.33199 0.18295 0.54522 0.0781 Uiso . . 1.000
H H14B 0.52781 0.18627 0.54281 0.0781 Uiso . . 1.000
H H15A 0.50405 0.09893 0.47822 0.1138 Uiso . . 1.000
H H15B 0.30953 0.09412 0.48262 0.1138 Uiso . . 1.000
H H15C 0.43555 0.06290 0.52497 0.1138 Uiso . . 1.000
H H17A 0.65194 0.21139 0.22075 0.0672 Uiso . . 1.000
H H17B 0.46363 0.19282 0.20327 0.0672 Uiso . . 1.000
H H18A 0.45433 0.10259 0.26656 0.1176 Uiso . . 1.000
H H18B 0.64300 0.12074 0.28348 0.1176 Uiso . . 1.000
H H18C 0.59652 0.08039 0.23307 0.1176 Uiso . . 1.000
H H19A 0.57666 0.46430 0.21090 0.0708 Uiso . . 1.000
H H19B 0.38008 0.45676 0.20803 0.0708 Uiso . . 1.000
H H20A 0.38707 0.41109 0.12766 0.1062 Uiso . . 1.000
H H20B 0.57989 0.43045 0.13128 0.1062 Uiso . . 1.000
H H20C 0.44772 0.49729 0.13419 0.1062 Uiso . . 1.000

loop_
_atom_type_symbol
_atom_type_description
_atom_type_scat_dispersion_real
_atom_type_scat_dispersion_imag
_atom_type_scat_source
C C 0.0033 0.0016 'International Tables Vol C Tables 4.2.6.8 and 6.1.1.4'
H H 0.0000 0.0000 'International Tables Vol C Tables 4.2.6.8 and 6.1.1.4'
N N 0.0061 0.0033 'International Tables Vol C Tables 4.2.6.8 and 6.1.1.4'
S S 0.1246 0.1234 'International Tables Vol C Tables 4.2.6.8 and 6.1.1.4'
Cl Cl 0.1484 0.1585 'International Tables Vol C Tables 4.2.6.8 and 6.1.1.4'
Hg Hg -2.3894 9.2266 'International Tables Vol C Tables 4.2.6.8 and 6.1.1.4'

loop_
_geom_angle_atom_site_label_1
_geom_angle_atom_site_label_2
_geom_angle_atom_site_label_3
_geom_angle_site_symmetry_1
_geom_angle_site_symmetry_2
_geom_angle_site_symmetry_3
_geom_angle
_geom_angle_publ_flag
Cl1 Hg1 Cl2 . . . 91.78(5) yes
Cl1 Hg1 S1 . . . 107.27(5) yes
Cl1 Hg1 S2 . . . 106.50(6) yes
Cl2 Hg1 S1 . . . 109.97(5) yes
Cl2 Hg1 S2 . . . 105.65(6) yes
S1 Hg1 S2 . . . 129.25(5) yes
Cl4 Hg2 S3 . . . 110.47(6) yes
Cl4 Hg2 S4 . . . 110.81(5) yes
S3 Hg2 S4 . . . 123.74(6) yes
Cl3 Hg2 S4 . . . 100.69(5) yes
Cl3 Hg2 Cl4 . . . 98.04(7) yes
Cl3 Hg2 S3 . . . 109.51(7) yes
Hg1 S1 C1 . . . 104.29(18) no
Hg1 S2 C6 . . . 104.0(2) no
Hg2 S3 C11 . . . 107.9(2) no
Hg2 S4 C16 . . . 105.49(19) no
C1 N1 C2 . . . 127.5(5) no
C1 N2 C4 . . . 124.3(5) no
C6 N3 C7A . . . 129.3(7) no
C6 N3 C7B . . . 118.8(11) no
C6 N4 C9 . . . 127.7(5) no
C2 N1 H1 . . . 116.00 no
C1 N1 H1 . . . 116.00 no
C4 N2 H2 . . . 118.00 no
C1 N2 H2 . . . 118.00 no
C6 N3 H3 . . . 115.00 no
C7B N3 H3 . . . 119.00 no
C7A N3 H3 . . . 115.00 no
C6 N4 H4 . . . 116.00 no
C9 N4 H4 . . . 116.00 no
C11 N5 C12 . . . 125.0(5) no
C11 N6 C14 . . . 124.6(5) no
C16 N7 C17 . . . 124.9(5) no
C16 N8 C19 . . . 124.6(4) no
C11 N5 H5 . . . 117.00 no
C12 N5 H5 . . . 118.00 no
C11 N6 H6 . . . 118.00 no
C14 N6 H6 . . . 118.00 no
C17 N7 H7 . . . 118.00 no
C16 N7 H7 . . . 118.00 no
C19 N8 H8 . . . 118.00 no
C16 N8 H8 . . . 118.00 no
N1 C1 N2 . . . 119.4(5) no
S1 C1 N2 . . . 121.0(4) no
S1 C1 N1 . . . 119.5(4) no
N1 C2 C3 . . . 112.2(5) no
N2 C4 C5 . . . 109.7(5) no
N3 C6 N4 . . . 119.1(6) no
S2 C6 N3 . . . 117.7(5) no
S2 C6 N4 . . . 123.2(4) no
N3 C7A C8A . . . 102.8(11) no
N3 C7B C8B . . . 117.6(19) no
N4 C9 C10 . . . 111.6(5) no
H2A C2 H2B . . . 108.00 no
C3 C2 H2B . . . 109.00 no
N1 C2 H2A . . . 109.00 no
N1 C2 H2B . . . 109.00 no
C3 C2 H2A . . . 109.00 no
H3A C3 H3B . . . 109.00 no
C2 C3 H3C . . . 110.00 no
C2 C3 H3B . . . 109.00 no
C2 C3 H3A . . . 110.00 no
H3B C3 H3C . . . 109.00 no
H3A C3 H3C . . . 110.00 no
N2 C4 H4A . . . 110.00 no
C5 C4 H4A . . . 110.00 no
C5 C4 H4B . . . 110.00 no
N2 C4 H4B . . . 110.00 no
H4A C4 H4B . . . 108.00 no
H5B C5 H5C . . . 109.00 no
H5A C5 H5C . . . 110.00 no
C4 C5 H5A . . . 109.00 no
H5A C5 H5B . . . 110.00 no
C4 C5 H5C . . . 109.00 no
C4 C5 H5B . . . 109.00 no
N3 C7A H7A . . . 111.00 no
N3 C7A H7B . . . 111.00 no
C8A C7A H7A . . . 111.00 no
C8A C7A H7B . . . 111.00 no
H7A C7A H7B . . . 109.00 no
N3 C7B H7C . . . 108.00 no
N3 C7B H7D . . . 108.00 no
C8B C7B H7C . . . 108.00 no
H7C C7B H7D . . . 107.00 no
C8B C7B H7D . . . 108.00 no
H8A C8A H8B . . . 109.00 no
C7A C8A H8C . . . 109.00 no
C7A C8A H8A . . . 109.00 no
C7A C8A H8B . . . 110.00 no
H8A C8A H8C . . . 109.00 no
H8B C8A H8C . . . 110.00 no
H8E C8B H8F . . . 109.00 no
C7B C8B H8F . . . 110.00 no
C7B C8B H8E . . . 109.00 no
C7B C8B H8D . . . 110.00 no
H8D C8B H8E . . . 109.00 no
H8D C8B H8F . . . 110.00 no
N4 C9 H9A . . . 109.00 no
C10 C9 H9A . . . 109.00 no
C10 C9 H9B . . . 109.00 no
H9A C9 H9B . . . 108.00 no
N4 C9 H9B . . . 109.00 no
C9 C10 H10C . . . 109.00 no
C9 C10 H10B . . . 109.00 no
C9 C10 H10A . . . 109.00 no
H10B C10 H10C . . . 110.00 no
H10A C10 H10B . . . 109.00 no
H10A C10 H10C . . . 110.00 no
S3 C11 N5 . . . 117.7(4) no
S3 C11 N6 . . . 122.4(4) no
N5 C11 N6 . . . 119.9(5) no
N5 C12 C13 . . . 111.8(6) no
N6 C14 C15 . . . 111.6(5) no
S4 C16 N7 . . . 121.7(4) no
S4 C16 N8 . . . 118.6(4) no
N7 C16 N8 . . . 119.8(5) no
N7 C17 C18 . . . 111.1(5) no
N8 C19 C20 . . . 112.6(5) no
N5 C12 H12A . . . 109.00 no
N5 C12 H12B . . . 109.00 no
C13 C12 H12A . . . 109.00 no
C13 C12 H12B . . . 109.00 no
H12A C12 H12B . . . 108.00 no
C12 C13 H13A . . . 110.00 no
C12 C13 H13B . . . 110.00 no
C12 C13 H13C . . . 110.00 no
H13A C13 H13B . . . 109.00 no
H13A C13 H13C . . . 109.00 no
H13B C13 H13C . . . 109.00 no
N6 C14 H14A . . . 109.00 no
N6 C14 H14B . . . 109.00 no
C15 C14 H14A . . . 109.00 no
C15 C14 H14B . . . 109.00 no
H14A C14 H14B . . . 108.00 no
C14 C15 H15A . . . 110.00 no
C14 C15 H15B . . . 109.00 no
C14 C15 H15C . . . 109.00 no
H15A C15 H15B . . . 109.00 no
H15A C15 H15C . . . 109.00 no
H15B C15 H15C . . . 109.00 no
N7 C17 H17A . . . 109.00 no
N7 C17 H17B . . . 109.00 no
C18 C17 H17A . . . 109.00 no
C18 C17 H17B . . . 109.00 no
H17A C17 H17B . . . 108.00 no
C17 C18 H18A . . . 109.00 no
C17 C18 H18B . . . 109.00 no
C17 C18 H18C . . . 109.00 no
H18A C18 H18B . . . 110.00 no
H18A C18 H18C . . . 109.00 no
H18B C18 H18C . . . 109.00 no
N8 C19 H19A . . . 109.00 no
N8 C19 H19B . . . 109.00 no
C20 C19 H19A . . . 109.00 no
C20 C19 H19B . . . 109.00 no
H19A C19 H19B . . . 108.00 no
C19 C20 H20A . . . 109.00 no
C19 C20 H20B . . . 109.00 no
C19 C20 H20C . . . 109.00 no
H20A C20 H20B . . . 110.00 no
H20A C20 H20C . . . 110.00 no
H20B C20 H20C . . . 110.00 no

loop_
_geom_bond_atom_site_label_1
_geom_bond_atom_site_label_2
_geom_bond_site_symmetry_1
_geom_bond_site_symmetry_2
_geom_bond_distance
_geom_bond_publ_flag
Hg1 Cl1 . . 2.6220(17) yes
Hg1 Cl2 . . 2.5767(16) yes
Hg1 S1 . . 2.4335(15) yes
Hg1 S2 . . 2.4323(17) yes
Hg2 Cl4 . . 2.5487(16) yes
Hg2 S3 . . 2.4415(18) yes
Hg2 S4 . . 2.4534(14) yes
Hg2 Cl3 . . 2.6046(16) yes
S1 C1 . . 1.740(5) no
S2 C6 . . 1.734(7) no
S3 C11 . . 1.728(6) no
S4 C16 . . 1.736(5) no
N1 C2 . . 1.460(7) no
N1 C1 . . 1.306(7) no
N2 C1 . . 1.326(7) no
N2 C4 . . 1.456(7) no
N3 C6 . . 1.313(7) no
N3 C7A . . 1.495(16) no
N3 C7B . . 1.46(2) no
N4 C6 . . 1.298(8) no
N4 C9 . . 1.446(8) no
N1 H1 . . 0.8600 no
N2 H2 . . 0.8600 no
N3 H3 . . 0.8600 no
N4 H4 . . 0.8600 no
N5 C12 . . 1.469(9) no
N5 C11 . . 1.310(7) no
N6 C14 . . 1.463(7) no
N6 C11 . . 1.317(7) no
N7 C16 . . 1.313(7) no
N7 C17 . . 1.458(7) no
N8 C19 . . 1.459(6) no
N8 C16 . . 1.314(7) no
N5 H5 . . 0.8600 no
N6 H6 . . 0.8600 no
N7 H7 . . 0.8600 no
N8 H8 . . 0.8600 no
C2 C3 . . 1.460(10) no
C4 C5 . . 1.512(8) no
C7A C8A . . 1.47(2) no
C7B C8B . . 1.49(3) no
C9 C10 . . 1.451(11) no
C2 H2A . . 0.9700 no
C2 H2B . . 0.9700 no
C3 H3B . . 0.9600 no
C3 H3A . . 0.9600 no
C3 H3C . . 0.9600 no
C4 H4B . . 0.9700 no
C4 H4A . . 0.9700 no
C5 H5C . . 0.9600 no
C5 H5B . . 0.9600 no
C5 H5A . . 0.9600 no
C7A H7A . . 0.9700 no
C7A H7B . . 0.9700 no
C7B H7D . . 0.9700 no
C7B H7C . . 0.9700 no
C8A H8B . . 0.9600 no
C8A H8C . . 0.9600 no
C8A H8A . . 0.9600 no
C8B H8E . . 0.9600 no
C8B H8F . . 0.9600 no
C8B H8D . . 0.9600 no
C9 H9B . . 0.9700 no
C9 H9A . . 0.9700 no
C10 H10B . . 0.9600 no
C10 H10C . . 0.9600 no
C10 H10A . . 0.9600 no
C12 C13 . . 1.457(10) no
C14 C15 . . 1.479(8) no
C17 C18 . . 1.504(7) no
C19 C20 . . 1.479(8) no
C12 H12A . . 0.9700 no
C12 H12B . . 0.9700 no
C13 H13A . . 0.9600 no
C13 H13B . . 0.9600 no
C13 H13C . . 0.9600 no
C14 H14A . . 0.9700 no
C14 H14B . . 0.9700 no
C15 H15A . . 0.9600 no
C15 H15B . . 0.9600 no
C15 H15C . . 0.9600 no
C17 H17A . . 0.9700 no
C17 H17B . . 0.9700 no
C18 H18A . . 0.9600 no
C18 H18B . . 0.9600 no
C18 H18C . . 0.9600 no
C19 H19A . . 0.9700 no
C19 H19B . . 0.9700 no
C20 H20A . . 0.9600 no
C20 H20B . . 0.9600 no
C20 H20C . . 0.9600 no

loop_
_geom_contact_atom_site_label_1
_geom_contact_atom_site_label_2
_geom_contact_distance
_geom_contact_site_symmetry_1
_geom_contact_site_symmetry_2
_geom_contact_publ_flag
Hg1 H2 2.7700 . . no
Hg1 H20B 3.2800 . . no
Hg1 H4 2.7100 . . no
Hg1 H8C 3.3500 . 3_765 no
Hg1 H8F 3.6900 . 3_765 no
Hg1 H20A 3.5300 . 1_655 no
Hg2 H6 2.9100 . . no
Hg2 H7 2.7800 . . no
Hg2 H4B 3.6800 . 1_455 no
Hg2 H13C 3.3600 . 3_666 no
Cl1 N4 3.442(6) . . no
Cl1 N2 3.406(5) . . no
Cl2 C17 3.448(6) . . no
Cl2 N4 3.440(6) . . no
Cl2 N8 3.390(5) . . no
Cl3 C9 3.481(6) . 4_555 no
Cl3 N1 3.205(5) . . no
Cl3 N3 3.239(5) . 4_555 no
Cl4 N7 3.340(5) . . no
Cl4 N6 3.299(5) . . no
Cl1 H13B 2.9500 . 4_654 no
Cl1 H2 2.5600 . . no
Cl1 H4 2.6300 . . no
Cl1 H17B 2.9300 . 1_655 no
Cl1 H5 2.9800 . 4_654 no
Cl1 H14A 3.0900 . 4_654 no
Cl2 H20B 3.1100 . . no
Cl2 H17A 2.7700 . . no
Cl2 H4 2.9600 . . no
Cl2 H14B 2.8200 . 4_554 no
Cl2 H8 2.5800 . . no
Cl2 H5 3.0000 . 4_554 no
Cl3 H9B 2.9300 . 4_555 no
Cl3 H8D 3.0100 . 4_555 no
Cl3 H1 2.4300 . . no
Cl3 H4A 3.0200 . . no
Cl3 H9A 3.1200 . 4_555 no
Cl3 H3 2.4700 . 4_555 no
Cl4 H7 2.4900 . . no
Cl4 H7A 2.9900 . 4_555 no
Cl4 H4B 3.1100 . 1_455 no
Cl4 H6 2.4400 . . no
S4 C1 3.633(6) . 1_455 no
S1 H2B 2.5700 . . no
S1 H8C 3.0600 . 3_765 no
S1 H19B 3.1700 . 1_655 no
S1 H8F 3.0800 . 3_765 no
S2 H7B 2.7100 . . no
S2 H7C 2.6200 . . no
S2 H7D 2.7600 . . no
S3 H12A 2.8300 . . no
S3 H12B 2.9100 . . no
S3 H12A 3.0000 . 3_666 no
S4 H19B 2.6700 . . no
S4 H3A 3.1800 . 1_455 no
S4 H19A 3.1100 . . no
N1 Cl3 3.205(5) . . no
N2 Cl1 3.406(5) . . no
N3 Cl3 3.239(5) . 4_554 no
N4 Cl1 3.442(6) . . no
N4 Cl2 3.440(6) . . no
N6 Cl4 3.299(5) . . no
N7 Cl4 3.340(5) . . no
N8 Cl2 3.390(5) . . no
N1 H4B 2.8100 . . no
N1 H4A 2.7400 . . no
N3 H9B 2.7500 . . no
N3 H9A 2.8800 . . no
N5 H14B 2.7800 . . no
N5 H14A 2.7700 . . no
N8 H17B 2.8000 . . no
N8 H17A 2.7500 . . no
C1 S4 3.633(6) . 1_655 no
C9 Cl3 3.481(6) . 4_554 no
C17 Cl2 3.448(6) . . no
C5 H2B 2.8600 . 2_745 no
C7A H15A 2.9200 . 4_554 no
C8B H5C 3.1000 . 4_554 no
C9 H3 2.4600 . . no
C14 H5 2.4300 . . no
C17 H8 2.4300 . . no
C18 H19B 2.9700 . 2_645 no
C18 H19A 3.0400 . 2_645 no
C19 H18A 3.0900 . 2_655 no
H1 H3B 2.5900 . . no
H1 H4A 2.1900 . . no
H1 Cl3 2.4300 . . no
H1 C4 2.4000 . . no
H1 H4B 2.3200 . . no
H2 Cl1 2.5600 . . no
H2 H5A 2.3300 . . no
H2 H5B 2.5900 . . no
H2 Hg1 2.7700 . . no
H2B C5 2.8600 . 2_755 no
H2B S1 2.5700 . . no
H3 H9A 2.3200 . . no
H3 C9 2.4600 . . no
H3 H8D 2.5400 . . no
H3 H8A 2.4800 . . no
H3 H9B 2.3400 . . no
H3 Cl3 2.4700 . 4_554 no
H3A S4 3.1800 . 1_655 no
H3B H1 2.5900 . . no
H4 Hg1 2.7100 . . no
H4 H10A 2.3700 . . no
H4 H10B 2.5000 . . no
H4 Cl2 2.9600 . . no
H4 Cl1 2.6300 . . no
H4A H17A 2.5900 . . no
H4A Cl3 3.0200 . . no
H4A N1 2.7400 . . no
H4A H1 2.1900 . . no
H4B Cl4 3.1100 . 1_655 no
H4B N1 2.8100 . . no
H4B Hg2 3.6800 . 1_655 no
H4B H1 2.3200 . . no
H5 C14 2.4300 . . no
H5 H13B 2.3600 . . no
H5 Cl2 3.0000 . 4_555 no
H5 H14B 2.2900 . . no
H5 H14A 2.2500 . . no
H5 Cl1 2.9800 . 4_455 no
H5A H2 2.3300 . . no
H5B H2 2.5900 . . no
H5C C8B 3.1000 . 4_555 no
H5C H8E 2.4500 . 4_555 no
H6 Hg2 2.9100 . . no
H6 Cl4 2.4400 . . no
H6 H15A 2.4700 . . no
H6 H15B 2.5100 . . no
H7 Cl4 2.4900 . . no
H7 H18A 2.4700 . . no
H7 H18B 2.5100 . . no
H7 Hg2 2.7800 . . no
H7A Cl4 2.9900 . 4_554 no
H7B H15A 2.4900 . 4_554 no
H7B S2 2.7100 . . no
H7C H15B 2.5400 . 4_654 no
H7C S2 2.6200 . . no
H7D S2 2.7600 . . no
H8 H17B 2.3100 . . no
H8 H17A 2.2600 . . no
H8 H20B 2.5500 . . no
H8 C17 2.4300 . . no
H8 Cl2 2.5800 . . no
H8 H20A 2.5200 . . no
H8A H3 2.4800 . . no
H8B H15B 2.4600 . 4_654 no
H8C S1 3.0600 . 3_765 no
H8C Hg1 3.3500 . 3_765 no
H8D Cl3 3.0100 . 4_554 no
H8D H3 2.5400 . . no
H8E H5C 2.4500 . 4_554 no
H8F S1 3.0800 . 3_765 no
H8F Hg1 3.6900 . 3_765 no
H9A N3 2.8800 . . no
H9A H3 2.3200 . . no
H9A Cl3 3.1200 . 4_554 no
H9B Cl3 2.9300 . 4_554 no
H9B N3 2.7500 . . no
H9B H3 2.3400 . . no
H10A H4 2.3700 . . no
H10B H4 2.5000 . . no
H10B H12B 2.4300 . 4_654 no
H12A S3 2.8300 . . no
H12A S3 3.0000 . 3_666 no
H12B S3 2.9100 . . no
H12B H10B 2.4300 . 4_455 no
H13B H5 2.3600 . . no
H13B Cl1 2.9500 . 4_455 no
H13B H17B 2.5900 . 4_555 no
H13C Hg2 3.3600 . 3_666 no
H14A N5 2.7700 . . no
H14A H5 2.2500 . . no
H14A Cl1 3.0900 . 4_455 no
H14B N5 2.7800 . . no
H14B H5 2.2900 . . no
H14B Cl2 2.8200 . 4_555 no
H15A H6 2.4700 . . no
H15A C7A 2.9200 . 4_555 no
H15A H7B 2.4900 . 4_555 no
H15B H6 2.5100 . . no
H15B H8B 2.4600 . 4_455 no
H15B H7C 2.5400 . 4_455 no
H17A Cl2 2.7700 . . no
H17A N8 2.7500 . . no
H17A H4A 2.5900 . . no
H17A H8 2.2600 . . no
H17B Cl1 2.9300 . 1_455 no
H17B N8 2.8000 . . no
H17B H8 2.3100 . . no
H17B H13B 2.5900 . 4_554 no
H18A H7 2.4700 . . no
H18A C19 3.0900 . 2_645 no
H18A H19A 2.4800 . 2_645 no
H18B H7 2.5100 . . no
H19A S4 3.1100 . . no
H19A C18 3.0400 . 2_655 no
H19A H18A 2.4800 . 2_655 no
H19B S1 3.1700 . 1_455 no
H19B S4 2.6700 . . no
H19B C18 2.9700 . 2_655 no
H20A Hg1 3.5300 . 1_455 no
H20A H8 2.5200 . . no
H20B Hg1 3.2800 . . no
H20B Cl2 3.1100 . . no
H20B H8 2.5500 . . no

loop_
_geom_hbond_atom_site_label_D
_geom_hbond_atom_site_label_H
_geom_hbond_atom_site_label_A
_geom_hbond_site_symmetry_A
_geom_hbond_distance_DH
_geom_hbond_distance_HA
_geom_hbond_distance_DA
_geom_hbond_angle_DHA
_geom_hbond_publ_flag
N1 H1 Cl3 . 0.86 2.43 3.205(5) 150 yes
N2 H2 Cl1 . 0.86 2.56 3.406(5) 169 yes
N3 H3 Cl3 4_554 0.86 2.47 3.239(5) 149 yes
N4 H4 Cl1 . 0.86 2.63 3.442(6) 159 yes
N4 H4 Cl2 . 0.86 2.96 3.440(6) 117 yes
N6 H6 Cl4 . 0.86 2.44 3.299(5) 174 yes
N7 H7 Cl4 . 0.86 2.49 3.340(5) 173 yes
N8 H8 Cl2 . 0.86 2.58 3.390(5) 158 yes
C14 H14B Cl2 4_555 0.97 2.82 3.699(6) 151 yes
C17 H17A Cl2 . 0.97 2.77 3.448(6) 127 yes

loop_
_geom_torsion_atom_site_label_1
_geom_torsion_atom_site_label_2
_geom_torsion_atom_site_label_3
_geom_torsion_atom_site_label_4
_geom_torsion_site_symmetry_1
_geom_torsion_site_symmetry_2
_geom_torsion_site_symmetry_3
_geom_torsion_site_symmetry_4
_geom_torsion
_geom_torsion_publ_flag
Cl1 Hg1 S1 C1 . . . . -54.2(2) no
Cl2 Hg1 S1 C1 . . . . 44.3(2) no
S2 Hg1 S1 C1 . . . . 176.2(2) no
Cl1 Hg1 S2 C6 . . . . 52.9(2) no
Cl2 Hg1 S2 C6 . . . . -43.8(2) no
S1 Hg1 S2 C6 . . . . -177.2(2) no
S4 Hg2 S3 C11 . . . . 168.7(2) no
Cl3 Hg2 S3 C11 . . . . -73.1(2) no
Cl4 Hg2 S3 C11 . . . . 33.8(3) no
S3 Hg2 S4 C16 . . . . -176.8(2) no
Cl3 Hg2 S4 C16 . . . . 60.9(2) no
Cl4 Hg2 S4 C16 . . . . -42.0(2) no
Hg1 S1 C1 N1 . . . . -156.7(4) no
Hg1 S1 C1 N2 . . . . 25.0(5) no
Hg1 S2 C6 N3 . . . . 166.9(5) no
Hg1 S2 C6 N4 . . . . -13.3(6) no
Hg2 S3 C11 N5 . . . . 159.2(5) no
Hg2 S3 C11 N6 . . . . -23.1(6) no
Hg2 S4 C16 N7 . . . . 20.1(5) no
Hg2 S4 C16 N8 . . . . -160.9(4) no
C2 N1 C1 S1 . . . . -1.8(8) no
C2 N1 C1 N2 . . . . 176.5(5) no
C1 N1 C2 C3 . . . . -110.2(7) no
C4 N2 C1 S1 . . . . 177.6(5) no
C1 N2 C4 C5 . . . . 177.3(6) no
C4 N2 C1 N1 . . . . -0.7(9) no
C6 N3 C7A C8A . . . . 109.6(11) no
C7A N3 C6 N4 . . . . 164.7(9) no
C7A N3 C6 S2 . . . . -15.5(12) no
C9 N4 C6 S2 . . . . 176.0(6) no
C9 N4 C6 N3 . . . . -4.2(11) no
C6 N4 C9 C10 . . . . -172.1(7) no
C12 N5 C11 S3 . . . . -4.5(10) no
C12 N5 C11 N6 . . . . 177.7(7) no
C11 N5 C12 C13 . . . . -174.0(7) no
C14 N6 C11 S3 . . . . -179.5(5) no
C14 N6 C11 N5 . . . . -1.9(10) no
C11 N6 C14 C15 . . . . -179.2(6) no
C17 N7 C16 S4 . . . . 178.9(4) no
C17 N7 C16 N8 . . . . -0.1(9) no
C16 N7 C17 C18 . . . . 177.9(6) no
C19 N8 C16 S4 . . . . 2.0(8) no
C19 N8 C16 N7 . . . . -179.0(5) no
C16 N8 C19 C20 . . . . -163.0(6) no
